data_7024203
loop_
_publ_author_name
'Gupta, Deepali'
'Nowak, Ralf'
'Lippert, Bernhard'

_publ_section_title
;
 Pt(II) complexes of unsubstituted guanine and 7-methylguanine.
;
_journal_issue 1
_journal_name_full 'Dalton transactions (Cambridge, England : 2003)'
_journal_page_first 73
_journal_page_last 84
_journal_paper_doi 10.1039/b912701a
_journal_volume 39
_journal_year 2010
_chemical_formula_moiety 'C10 H20 Cl N9 O8 Pt'
_chemical_formula_sum 'C10 H20 Cl N9 O8 Pt'
_chemical_formula_weight 624.89
_chemical_name_systematic
;
?
;
_space_group_IT_number 2
_symmetry_cell_setting triclinic
_symmetry_space_group_name_Hall '-P 1'
_symmetry_space_group_name_H-M 'P -1'
_atom_sites_solution_hydrogens geom
_atom_sites_solution_primary direct
_atom_sites_solution_secondary difmap
_audit_creation_method SHELXL-97
_cell_angle_alpha 97.76(3)
_cell_angle_beta 96.47(3)
_cell_angle_gamma 92.56(3)
_cell_formula_units_Z 2
_cell_length_a 6.9590(14)
_cell_length_b 11.946(2)
_cell_length_c 11.964(2)
_cell_measurement_reflns_used 4347
_cell_measurement_temperature 273(2)
_cell_measurement_theta_max 27.5
_cell_measurement_theta_min 3.2
_cell_volume 977.4(3)
_computing_cell_refinement
;
DENZO and SCALEPACK (Otwinowski & Minor, 1997)
;
_computing_data_collection 'COLLECT (Nonius, 1998)'
_computing_data_reduction
;
DENZO and SCALEPACK (Otwinowski & Minor, 1997)
;
_computing_molecular_graphics 'ORTEP-3 (Farrugia, 1997)'
_computing_structure_refinement 'SHELXL-97 (Sheldrick, 1997)'
_computing_structure_solution 'SHELXS-97 (Sheldrick, 1990)'
_diffrn_ambient_temperature 273(2)
_diffrn_measured_fraction_theta_full 0.990
_diffrn_measured_fraction_theta_max 0.969
_diffrn_radiation_monochromator graphite
_diffrn_radiation_source 'fine-focus sealed tube'
_diffrn_radiation_type MoK\a
_diffrn_radiation_wavelength 0.71073
_diffrn_reflns_av_R_equivalents 0.0414
_diffrn_reflns_av_sigmaI/netI 0.0639
_diffrn_reflns_limit_h_max 8
_diffrn_reflns_limit_h_min -9
_diffrn_reflns_limit_k_max 13
_diffrn_reflns_limit_k_min -15
_diffrn_reflns_limit_l_max 15
_diffrn_reflns_limit_l_min -13
_diffrn_reflns_number 7550
_diffrn_reflns_theta_full 25.00
_diffrn_reflns_theta_max 27.50
_diffrn_reflns_theta_min 3.24
_exptl_absorpt_coefficient_mu 7.375
_exptl_absorpt_correction_T_max 0.478
_exptl_absorpt_correction_T_min 0.1919
_exptl_absorpt_correction_type multi-scan
_exptl_absorpt_process_details 'SADABS, Sheldrick, Bruker, 2000'
_exptl_crystal_colour Colorless
_exptl_crystal_density_diffrn 2.123
_exptl_crystal_density_method 'not measured'
_exptl_crystal_description Needles
_exptl_crystal_F_000 604
_exptl_crystal_size_max 0.30
_exptl_crystal_size_mid 0.10
_exptl_crystal_size_min 0.10
_refine_diff_density_max 2.150
_refine_diff_density_min -1.421
_refine_diff_density_rms 0.166
_refine_ls_extinction_method none
_refine_ls_goodness_of_fit_ref 1.057
_refine_ls_hydrogen_treatment constr
_refine_ls_matrix_type full
_refine_ls_number_parameters 256
_refine_ls_number_reflns 4347
_refine_ls_number_restraints 1
_refine_ls_restrained_S_all 1.061
_refine_ls_R_factor_all 0.0528
_refine_ls_R_factor_gt 0.0409
_refine_ls_shift/su_max 0.001
_refine_ls_shift/su_mean 0.000
_refine_ls_structure_factor_coef Fsqd
_refine_ls_weighting_details 'calc w=1/[\s^2^(Fo^2^)+(0.0466P)^2^+1.8368P] where P=(Fo^2^+2Fc^2^)/3'
_refine_ls_weighting_scheme calc
_refine_ls_wR_factor_gt 0.0989
_refine_ls_wR_factor_ref 0.1069
_reflns_number_gt 3715
_reflns_number_total 4347
_reflns_threshold_expression >2sigma(I)
_cod_data_source_file b912701a.txt
_cod_data_source_block 2600
_cod_depositor_comments
;
The following automatic conversions were performed:

'_symmetry_cell_setting' value 'Triclinic' changed to 'triclinic'
according to /home/saulius/struct/CIF-dictionaries/cif_core.dic
dictionary named 'cif_core.dic' version 2.4.2 from 2011-04-26.

Automatic conversion script
Id: cif_fix_values 1891 2012-01-12 08:04:46Z andrius 
;
_cod_original_sg_symbol_H-M P-1
_cod_database_code 7024203

loop_
_symmetry_equiv_pos_as_xyz
'x, y, z'
'-x, -y, -z'

loop_
_atom_site_label
_atom_site_type_symbol
_atom_site_fract_x
_atom_site_fract_y
_atom_site_fract_z
_atom_site_U_iso_or_equiv
_atom_site_adp_type
_atom_site_occupancy
_atom_site_symmetry_multiplicity
_atom_site_calc_flag
_atom_site_refinement_flags
Pt1 Pt 0.21863(4) 0.21933(2) 0.78264(2) 0.03787(11) Uani 1 1 d .
N1D N 0.2628(11) 0.3023(5) 0.9449(5) 0.0504(15) Uani 1 1 d .
H1FA H 0.1843 0.2711 0.9886 0.060 Uiso 1 1 calc R
H1FB H 0.3864 0.2980 0.9749 0.060 Uiso 1 1 calc R
N2D N 0.1959(10) 0.3755(5) 0.7404(5) 0.0471(14) Uani 1 1 d .
H2FA H 0.0680 0.3894 0.7305 0.057 Uiso 1 1 calc R
N3D N 0.2037(12) 0.1708(6) 0.6110(5) 0.0554(17) Uani 1 1 d .
H3FA H 0.3136 0.1391 0.5940 0.066 Uiso 1 1 calc R
H3FB H 0.1039 0.1193 0.5875 0.066 Uiso 1 1 calc R
C1D C 0.2193(16) 0.4226(7) 0.9397(7) 0.064(2) Uani 1 1 d .
H1DA H 0.0808 0.4308 0.9368 0.077 Uiso 1 1 calc R
H1DB H 0.2832 0.4706 1.0067 0.077 Uiso 1 1 calc R
C2D C 0.2911(15) 0.4562(7) 0.8355(8) 0.064(2) Uani 1 1 d .
H2DA H 0.2580 0.5327 0.8263 0.077 Uiso 1 1 calc R
H2DB H 0.4307 0.4527 0.8401 0.077 Uiso 1 1 calc R
C3D C 0.2738(16) 0.3745(7) 0.6284(7) 0.063(2) Uani 1 1 d .
H3DA H 0.2457 0.4436 0.5971 0.076 Uiso 1 1 calc R
H3DB H 0.4130 0.3683 0.6375 0.076 Uiso 1 1 calc R
C4D C 0.1756(18) 0.2740(8) 0.5519(7) 0.073(3) Uani 1 1 d .
H4DA H 0.2311 0.2642 0.4806 0.087 Uiso 1 1 calc R
H4DB H 0.0385 0.2850 0.5357 0.087 Uiso 1 1 calc R
N1 N 0.2567(9) -0.0810(5) 1.1063(5) 0.0434(13) Uani 1 1 d .
H1AA H 0.2581 -0.1107 1.1679 0.052 Uiso 1 1 calc R
N2 N 0.2024(10) 0.0857(6) 1.2156(6) 0.0556(16) Uani 1 1 d .
H2AA H 0.1802 0.1564 1.2243 0.067 Uiso 1 1 calc R
H2AB H 0.2086 0.0491 1.2730 0.067 Uiso 1 1 calc R
C2 C 0.2270(10) 0.0326(6) 1.1131(6) 0.0427(15) Uani 1 1 d .
N3 N 0.2174(8) 0.0881(5) 1.0259(5) 0.0401(13) Uani 1 1 d .
C4 C 0.2457(9) 0.0232(6) 0.9277(6) 0.0363(14) Uani 1 1 d .
C5 C 0.2754(10) -0.0906(6) 0.9142(6) 0.0386(14) Uani 1 1 d .
C6 C 0.2845(10) -0.1510(6) 1.0090(7) 0.0468(17) Uani 1 1 d .
O6 O 0.3168(10) -0.2511(5) 1.0113(5) 0.0638(15) Uani 1 1 d .
N7 N 0.2937(9) -0.1221(5) 0.8015(5) 0.0419(13) Uani 1 1 d .
C7 C 0.3285(14) -0.2357(6) 0.7468(8) 0.059(2) Uani 1 1 d .
H7A H 0.3365 -0.2341 0.6675 0.088 Uiso 1 1 calc R
H7B H 0.2239 -0.2877 0.7555 0.088 Uiso 1 1 calc R
H7C H 0.4479 -0.2596 0.7818 0.088 Uiso 1 1 calc R
C8 C 0.2747(11) -0.0304(6) 0.7509(6) 0.0421(15) Uani 1 1 d .
H8 H 0.2806 -0.0295 0.6737 0.050 Uiso 1 1 calc R
N9 N 0.2458(8) 0.0609(5) 0.8241(4) 0.0374(9) Uani 1 1 d .
Cl1 Cl -0.2013(3) 0.57145(17) 0.71699(18) 0.0559(5) Uani 1 1 d .
O11 O -0.2096(12) 0.4718(6) 0.7691(7) 0.086(2) Uani 1 1 d .
O12 O -0.3824(11) 0.5843(8) 0.6539(8) 0.100(3) Uani 1 1 d .
O13 O -0.1526(16) 0.6665(7) 0.8032(8) 0.115(3) Uani 1 1 d .
O14 O -0.0531(11) 0.5641(7) 0.6442(7) 0.087(2) Uani 1 1 d .
N20 N 0.6971(8) 0.1117(6) 0.5777(4) 0.0374(9) Uani 1 1 d D
O21 O 0.6313(13) 0.1217(9) 0.6662(7) 0.115(3) Uani 1 1 d .
O22 O 0.8250(13) 0.0391(8) 0.5682(9) 0.124(4) Uani 1 1 d .
O23 O 0.5900(18) 0.1320(11) 0.4930(9) 0.181(6) Uani 1 1 d D

loop_
_atom_site_aniso_label
_atom_site_aniso_U_11
_atom_site_aniso_U_22
_atom_site_aniso_U_33
_atom_site_aniso_U_23
_atom_site_aniso_U_13
_atom_site_aniso_U_12
Pt1 0.05069(19) 0.02981(15) 0.03392(16) 0.00636(10) 0.00404(11) 0.00831(10)
N1D 0.076(4) 0.038(3) 0.037(3) 0.003(3) 0.003(3) 0.012(3)
N2D 0.062(4) 0.041(3) 0.040(3) 0.009(3) 0.006(3) 0.009(3)
N3D 0.090(5) 0.038(3) 0.038(3) 0.006(3) 0.003(3) 0.013(3)
C1D 0.110(7) 0.036(4) 0.045(5) 0.003(3) 0.004(4) 0.019(4)
C2D 0.096(7) 0.032(4) 0.060(5) 0.008(4) -0.007(5) 0.001(4)
C3D 0.108(7) 0.043(4) 0.041(4) 0.010(4) 0.019(4) -0.005(4)
C4D 0.132(9) 0.051(5) 0.038(4) 0.016(4) 0.006(5) 0.022(5)
N1 0.051(3) 0.046(3) 0.035(3) 0.014(3) 0.003(2) 0.007(3)
N2 0.077(5) 0.051(4) 0.040(4) 0.006(3) 0.006(3) 0.008(3)
C2 0.041(4) 0.046(4) 0.041(4) 0.007(3) 0.004(3) 0.001(3)
N3 0.045(3) 0.039(3) 0.037(3) 0.006(2) 0.004(2) 0.010(2)
C4 0.038(3) 0.035(3) 0.037(3) 0.009(3) 0.004(3) 0.006(3)
C5 0.041(4) 0.042(4) 0.034(3) 0.008(3) 0.003(3) 0.005(3)
C6 0.047(4) 0.041(4) 0.054(5) 0.016(3) 0.000(3) 0.005(3)
O6 0.097(4) 0.039(3) 0.058(4) 0.017(3) 0.007(3) 0.010(3)
N7 0.053(3) 0.033(3) 0.041(3) 0.005(2) 0.008(3) 0.007(2)
C7 0.085(6) 0.031(4) 0.064(5) 0.008(4) 0.024(4) 0.009(4)
C8 0.057(4) 0.034(4) 0.038(4) 0.012(3) 0.008(3) 0.006(3)
N9 0.036(2) 0.060(3) 0.0157(16) -0.0016(16) 0.0064(14) 0.0073(18)
Cl1 0.0724(13) 0.0451(10) 0.0530(11) 0.0091(8) 0.0118(9) 0.0170(9)
O11 0.115(6) 0.062(4) 0.090(5) 0.032(4) 0.017(4) 0.015(4)
O12 0.079(5) 0.111(7) 0.116(7) 0.031(5) 0.006(4) 0.030(4)
O13 0.179(9) 0.067(5) 0.090(6) -0.016(4) 0.012(6) 0.020(5)
O14 0.093(5) 0.094(6) 0.082(5) 0.024(4) 0.029(4) 0.028(4)
N20 0.036(2) 0.060(3) 0.0157(16) -0.0016(16) 0.0064(14) 0.0073(18)
O21 0.119(7) 0.180(10) 0.062(5) 0.042(5) 0.023(4) 0.075(7)
O22 0.095(6) 0.114(7) 0.140(9) -0.054(6) 0.017(5) -0.016(5)
O23 0.280(17) 0.140(10) 0.153(12) 0.035(9) 0.128(12) 0.049(11)

loop_
_atom_type_symbol
_atom_type_description
_atom_type_scat_dispersion_real
_atom_type_scat_dispersion_imag
_atom_type_scat_source
C C 0.0033 0.0016 'International Tables Vol C Tables 4.2.6.8 and 6.1.1.4'
H H 0.0000 0.0000 'International Tables Vol C Tables 4.2.6.8 and 6.1.1.4'
N N 0.0061 0.0033 'International Tables Vol C Tables 4.2.6.8 and 6.1.1.4'
O O 0.0106 0.0060 'International Tables Vol C Tables 4.2.6.8 and 6.1.1.4'
Cl Cl 0.1484 0.1585 'International Tables Vol C Tables 4.2.6.8 and 6.1.1.4'
Pt Pt -1.7033 8.3905 'International Tables Vol C Tables 4.2.6.8 and 6.1.1.4'

loop_
_geom_angle_atom_site_label_1
_geom_angle_atom_site_label_2
_geom_angle_atom_site_label_3
_geom_angle
N2D Pt1 N9 179.0(2)
N2D Pt1 N1D 84.0(3)
N9 Pt1 N1D 96.5(2)
N2D Pt1 N3D 84.2(3)
N9 Pt1 N3D 95.3(2)
N1D Pt1 N3D 166.4(3)
C1D N1D Pt1 107.3(5)
C1D N1D H1FA 110.3
Pt1 N1D H1FA 110.3
C1D N1D H1FB 110.3
Pt1 N1D H1FB 110.3
H1FA N1D H1FB 108.5
C2D N2D C3D 116.9(7)
C2D N2D Pt1 108.0(5)
C3D N2D Pt1 106.8(5)
C2D N2D H2FA 108.3
C3D N2D H2FA 108.3
Pt1 N2D H2FA 108.3
C4D N3D Pt1 108.7(5)
C4D N3D H3FA 109.9
Pt1 N3D H3FA 109.9
C4D N3D H3FB 109.9
Pt1 N3D H3FB 109.9
H3FA N3D H3FB 108.3
C2D C1D N1D 107.9(7)
C2D C1D H1DA 110.1
N1D C1D H1DA 110.1
C2D C1D H1DB 110.1
N1D C1D H1DB 110.1
H1DA C1D H1DB 108.4
N2D C2D C1D 106.1(7)
N2D C2D H2DA 110.5
C1D C2D H2DA 110.5
N2D C2D H2DB 110.5
C1D C2D H2DB 110.5
H2DA C2D H2DB 108.7
C4D C3D N2D 106.4(7)
C4D C3D H3DA 110.4
N2D C3D H3DA 110.4
C4D C3D H3DB 110.4
N2D C3D H3DB 110.4
H3DA C3D H3DB 108.6
C3D C4D N3D 108.3(7)
C3D C4D H4DA 110.0
N3D C4D H4DA 110.0
C3D C4D H4DB 110.0
N3D C4D H4DB 110.0
H4DA C4D H4DB 108.4
C2 N1 C6 125.4(6)
C2 N1 H1AA 117.3
C6 N1 H1AA 117.3
C2 N2 H2AA 120.0
C2 N2 H2AB 120.0
H2AA N2 H2AB 120.0
N3 C2 N2 120.0(7)
N3 C2 N1 123.8(7)
N2 C2 N1 116.2(6)
C2 N3 C4 113.3(6)
N3 C4 N9 125.1(6)
N3 C4 C5 126.2(6)
N9 C4 C5 108.7(6)
N7 C5 C4 106.8(6)
N7 C5 C6 132.8(7)
C4 C5 C6 120.4(6)
O6 C6 N1 121.1(7)
O6 C6 C5 128.0(8)
N1 C6 C5 110.9(6)
C8 N7 C5 107.1(6)
C8 N7 C7 126.2(6)
C5 N7 C7 126.7(6)
N7 C7 H7A 109.5
N7 C7 H7B 109.5
H7A C7 H7B 109.5
N7 C7 H7C 109.5
H7A C7 H7C 109.5
H7B C7 H7C 109.5
N7 C8 N9 112.0(6)
N7 C8 H8 124.0
N9 C8 H8 124.0
C8 N9 C4 105.4(6)
C8 N9 Pt1 124.7(4)
C4 N9 Pt1 129.9(4)
O11 Cl1 O14 108.9(5)
O11 Cl1 O12 110.3(5)
O14 Cl1 O12 110.2(5)
O11 Cl1 O13 108.9(5)
O14 Cl1 O13 108.4(6)
O12 Cl1 O13 110.2(6)
O21 N20 O23 117.0(8)
O21 N20 O22 114.9(8)
O23 N20 O22 121.1(8)

loop_
_geom_bond_atom_site_label_1
_geom_bond_atom_site_label_2
_geom_bond_distance
Pt1 N2D 2.006(6)
Pt1 N9 2.031(6)
Pt1 N1D 2.041(6)
Pt1 N3D 2.047(6)
N1D C1D 1.490(9)
N1D H1FA 0.9000
N1D H1FB 0.9000
N2D C2D 1.463(11)
N2D C3D 1.500(10)
N2D H2FA 0.9100
N3D C4D 1.512(10)
N3D H3FA 0.9000
N3D H3FB 0.9000
C1D C2D 1.491(13)
C1D H1DA 0.9700
C1D H1DB 0.9700
C2D H2DA 0.9700
C2D H2DB 0.9700
C3D C4D 1.495(13)
C3D H3DA 0.9700
C3D H3DB 0.9700
C4D H4DA 0.9700
C4D H4DB 0.9700
N1 C2 1.374(9)
N1 C6 1.376(10)
N1 H1AA 0.8600
N2 C2 1.336(9)
N2 H2AA 0.8600
N2 H2AB 0.8600
C2 N3 1.307(9)
N3 C4 1.356(9)
C4 N9 1.375(8)
C4 C5 1.374(9)
C5 N7 1.371(9)
C5 C6 1.421(9)
C6 O6 1.231(9)
N7 C8 1.326(9)
N7 C7 1.467(9)
C7 H7A 0.9600
C7 H7B 0.9600
C7 H7C 0.9600
C8 N9 1.341(9)
C8 H8 0.9300
Cl1 O11 1.419(7)
Cl1 O14 1.421(7)
Cl1 O12 1.420(8)
Cl1 O13 1.428(8)
N20 O21 1.194(9)
N20 O23 1.246(9)
N20 O22 1.273(11)

loop_
_geom_torsion_atom_site_label_1
_geom_torsion_atom_site_label_2
_geom_torsion_atom_site_label_3
_geom_torsion_atom_site_label_4
_geom_torsion
N2D Pt1 N1D C1D 9.6(6)
N9 Pt1 N1D C1D -171.3(6)
N3D Pt1 N1D C1D 39.2(13)
N1D Pt1 N2D C2D 20.8(6)
N3D Pt1 N2D C2D -152.5(6)
N1D Pt1 N2D C3D 147.3(6)
N3D Pt1 N2D C3D -26.0(6)
N2D Pt1 N3D C4D -2.6(6)
N9 Pt1 N3D C4D 178.3(6)
N1D Pt1 N3D C4D -32.2(14)
Pt1 N1D C1D C2D -38.0(9)
C3D N2D C2D C1D -167.3(7)
Pt1 N2D C2D C1D -47.0(8)
N1D C1D C2D N2D 56.5(10)
C2D N2D C3D C4D 171.0(7)
Pt1 N2D C3D C4D 50.0(8)
N2D C3D C4D N3D -53.3(10)
Pt1 N3D C4D C3D 31.0(10)
C6 N1 C2 N3 1.5(11)
C6 N1 C2 N2 179.8(7)
N2 C2 N3 C4 179.9(7)
N1 C2 N3 C4 -1.9(10)
C2 N3 C4 N9 -179.1(6)
C2 N3 C4 C5 2.2(10)
N3 C4 C5 N7 178.9(6)
N9 C4 C5 N7 0.0(7)
N3 C4 C5 C6 -1.9(11)
N9 C4 C5 C6 179.1(6)
C2 N1 C6 O6 177.5(7)
C2 N1 C6 C5 -0.9(10)
N7 C5 C6 O6 1.7(14)
C4 C5 C6 O6 -177.1(8)
N7 C5 C6 N1 180.0(7)
C4 C5 C6 N1 1.1(9)
C4 C5 N7 C8 -0.3(8)
C6 C5 N7 C8 -179.2(8)
C4 C5 N7 C7 179.5(7)
C6 C5 N7 C7 0.6(13)
C5 N7 C8 N9 0.4(8)
C7 N7 C8 N9 -179.4(7)
N7 C8 N9 C4 -0.4(8)
N7 C8 N9 Pt1 177.8(4)
N3 C4 N9 C8 -178.7(7)
C5 C4 N9 C8 0.2(7)
N3 C4 N9 Pt1 3.2(10)
C5 C4 N9 Pt1 -177.9(4)
N1D Pt1 N9 C8 -164.0(6)
N3D Pt1 N9 C8 9.1(6)
N1D Pt1 N9 C4 13.8(6)
N3D Pt1 N9 C4 -173.1(6)
